data_9013673
loop_
_publ_author_name
'Ma, H.'
'Bish, D. L.'
'Wang, H. W.'
'Chipera, S. J.'

_publ_section_title
;Structure determination of the 2.5 hydrate MgSO4 phase by simulated annealing
 Locality: synthetic
;
_journal_name_full 'American Mineralogist'
_journal_page_first 1071
_journal_page_last 1074
_journal_paper_doi 10.2138/am.2009.3221
_journal_volume 94
_journal_year 2009
_chemical_formula_structural MgSO4*2.5H2O
_chemical_formula_sum 'H10 Mg2 O13 S2'
_space_group_IT_number 15
_symmetry_space_group_name_Hall '-C 2yc'
_symmetry_space_group_name_H-M 'C 1 2/c 1'
_cell_angle_alpha 90
_cell_angle_beta 94.568
_cell_angle_gamma 90
_cell_length_a 18.8636
_cell_length_b 12.3391
_cell_length_c 8.9957
_cell_volume 2087.187
_exptl_crystal_density_diffrn 2.106
_cell_formula_units_Z 8
_cod_depositor_comments
;
         Z inserted to be consistent with given formula
        Water oxygen atoms renamed so that they are treated as oxygens
                                          miguel
;
_cod_original_formula_sum 'Mg2 S2 O13 H10'
_cod_database_code 9013673

loop_
_symmetry_equiv_pos_as_xyz
x,y,z
1/2+x,1/2+y,z
x,-y,1/2+z
1/2+x,1/2-y,1/2+z
-x,y,1/2-z
1/2-x,1/2+y,1/2-z
-x,-y,-z
1/2-x,1/2-y,-z

loop_
_atom_site_label
_atom_site_fract_x
_atom_site_fract_y
_atom_site_fract_z
_atom_site_U_iso_or_equiv
Mg1 0.36630 0.61930 0.48110 0.01013
Mg2 0.39770 0.11990 0.40530 0.01013
S1 0.33610 0.37430 0.34260 0.00507
S2 0.57330 0.13070 0.45270 0.00507
O1 0.35900 0.45650 0.45050 0.01520
O2 0.33320 0.41390 0.18790 0.01520
O3 0.26540 0.33070 0.36910 0.01520
O4 0.38390 0.28010 0.35200 0.01520
O5 0.62580 0.21570 0.50590 0.01520
O6 0.50120 0.17620 0.44580 0.01520
O7 0.58140 0.04290 0.56190 0.01520
O8 0.58970 0.07890 0.31440 0.01520
O11 0.47360 0.60270 0.55730 0.01900
O12 0.39190 0.63470 0.25930 0.01900
O13 0.25920 0.64380 0.42330 0.01900
O14 0.28820 0.07980 0.37480 0.01900
O15 0.38430 0.14970 0.63020 0.01900

_database_code_amcsd 0004970
